data_4133442
loop_
_publ_author_name
'Hosier, Christopher A.'
'Ackerson, Christopher J.'

_publ_section_title
;
 Regiochemistry of Thiolate for Selenolate Ligand Exchange on Gold
 Clusters.
;
_journal_issue 1
_journal_name_full 'Journal of the American Chemical Society'
_journal_page_first 309
_journal_page_last 314
_journal_paper_doi 10.1021/jacs.8b10013
_journal_volume 141
_journal_year 2019
_chemical_formula_moiety 'C108 H90 Au25 S2.38 Se15.62'
_chemical_formula_sum 'C108 H90 Au25 S2.38 Se15.62'
_chemical_formula_weight 7621.62
_space_group_crystal_system triclinic
_space_group_IT_number 2
_space_group_name_Hall '-P 1'
_space_group_name_H-M_alt 'P -1'
_atom_sites_solution_hydrogens geom
_audit_creation_method SHELXL-2014/7
_cell_angle_alpha 70.27(3)
_cell_angle_beta 74.99(3)
_cell_angle_gamma 62.56(3)
_cell_formula_units_Z 1
_cell_length_a 16.615(3)
_cell_length_b 16.617(3)
_cell_length_c 16.798(3)
_cell_measurement_reflns_used 5517
_cell_measurement_temperature 100(2)
_cell_measurement_theta_max 28.766
_cell_measurement_theta_min 1.228
_cell_volume 3844.6(17)
_computing_structure_refinement 'SHELXL-2014/7 (Sheldrick, 2014)'
_diffrn_ambient_temperature 100(2)
_diffrn_measured_fraction_theta_full 0.402
_diffrn_measured_fraction_theta_max 0.760
_diffrn_measurement_device_type Synchrotron
_diffrn_radiation_type Synchrotron
_diffrn_radiation_wavelength 1.000
_diffrn_reflns_av_R_equivalents 0.0687
_diffrn_reflns_av_unetI/netI 0.1068
_diffrn_reflns_Laue_measured_fraction_full 0.402
_diffrn_reflns_Laue_measured_fraction_max 0.760
_diffrn_reflns_limit_h_max 15
_diffrn_reflns_limit_h_min -15
_diffrn_reflns_limit_k_max 15
_diffrn_reflns_limit_k_min -15
_diffrn_reflns_limit_l_max 14
_diffrn_reflns_limit_l_min -16
_diffrn_reflns_number 10422
_diffrn_reflns_point_group_measured_fraction_full 0.402
_diffrn_reflns_point_group_measured_fraction_max 0.760
_diffrn_reflns_theta_full 11.660
_diffrn_reflns_theta_max 28.878
_diffrn_reflns_theta_min 3.654
_diffrn_source 'Advanced Light Source Beamline 4.2.2'
_exptl_absorpt_coefficient_mu 36.217
_exptl_crystal_colour Black
_exptl_crystal_density_diffrn 3.292
_exptl_crystal_description 'Parallelogram prism'
_exptl_crystal_F_000 3282
_refine_diff_density_max 1.472
_refine_diff_density_min -1.331
_refine_diff_density_rms 0.191
_refine_ls_extinction_method none
_refine_ls_goodness_of_fit_ref 1.059
_refine_ls_hydrogen_treatment constr
_refine_ls_matrix_type full
_refine_ls_number_parameters 563
_refine_ls_number_reflns 5517
_refine_ls_number_restraints 324
_refine_ls_restrained_S_all 1.036
_refine_ls_R_factor_all 0.0682
_refine_ls_R_factor_gt 0.0650
_refine_ls_shift/su_max 0.000
_refine_ls_shift/su_mean 0.000
_refine_ls_structure_factor_coef Fsqd
_refine_ls_weighting_details 'w=1/[\s^2^(Fo^2^)+(0.0406P)^2^+115.9552P] where P=(Fo^2^+2Fc^2^)/3'
_refine_ls_weighting_scheme calc
_refine_ls_wR_factor_gt 0.1707
_refine_ls_wR_factor_ref 0.1732
_reflns_Friedel_coverage 0.000
_reflns_number_gt 5186
_reflns_number_total 5517
_reflns_threshold_expression 'I > 2\s(I)'
_cod_data_source_file ja8b10013_si_001.cif
_cod_data_source_block CH11-02
_cod_original_cell_volume 3844.6(18)
_cod_database_code 4133442
_shelx_shelxl_version_number 2014/7
_shelx_space_group_comment
;
The symmetry employed for this shelxl refinement is uniquely defined
by the following loop, which should always be used as a source of
symmetry information in preference to the above space-group names.
They are only intended as comments.
;

loop_
_space_group_symop_operation_xyz
'x, y, z'
'-x, -y, -z'

loop_
_atom_site_label
_atom_site_type_symbol
_atom_site_fract_x
_atom_site_fract_y
_atom_site_fract_z
_atom_site_U_iso_or_equiv
_atom_site_adp_type
_atom_site_occupancy
_atom_site_site_symmetry_order
_atom_site_calc_flag
_atom_site_refinement_flags_posn
_atom_site_refinement_flags_adp
_atom_site_refinement_flags_occupancy
_atom_site_disorder_assembly
_atom_site_disorder_group
Au1 Au 0.5000 0.0000 0.0000 0.0500(5) Uani 1 2 d S . P A .
Au2 Au 0.50282(9) 0.13568(8) 0.05944(8) 0.0555(4) Uani 1 1 d . . . . .
Au3 Au 0.33294(9) -0.00926(9) 0.02874(8) 0.0566(5) Uani 1 1 d . . . . .
Au4 Au 0.38241(9) 0.04051(10) 0.14778(8) 0.0640(5) Uani 1 1 d . . . . .
Au5 Au 0.65287(9) -0.17005(8) 0.02138(8) 0.0563(4) Uani 1 1 d . . . . .
Au6 Au 0.58080(9) -0.05597(9) 0.14544(8) 0.0608(5) Uani 1 1 d . . . . .
Au7 Au 0.18048(9) 0.14422(9) 0.11190(8) 0.0636(5) Uani 1 1 d . . . . .
Au8 Au 0.48443(9) -0.15658(9) 0.12115(8) 0.0634(5) Uani 1 1 d . . . . .
Au9 Au 0.39474(10) 0.33892(9) -0.06204(10) 0.0709(5) Uani 1 1 d . . . . .
Au10 Au 0.48098(10) 0.08198(10) 0.25566(8) 0.0711(5) Uani 1 1 d . . . . .
Au11 Au 0.66916(11) -0.27165(10) 0.21002(9) 0.0749(5) Uani 1 1 d . . . . .
Au12 Au 0.69195(10) 0.06959(11) 0.11719(9) 0.0738(5) Uani 1 1 d . . . . .
Au13 Au 0.29550(10) -0.09958(11) 0.22886(9) 0.0795(5) Uani 1 1 d . . . . .
Se3 Se 0.8189(2) -0.2772(2) 0.0051(2) 0.0653(10) Uani 1 1 d . . . . .
Se7 Se 0.2097(3) -0.0466(3) 0.0144(2) 0.0698(10) Uani 1 1 d . . . . .
S1 S 0.4221(3) -0.2510(4) 0.2487(4) 0.116(3) Uani 0.13(4) 1 d . . P A 1
Se1 Se 0.4221(3) -0.2510(4) 0.2487(4) 0.116(3) Uani 0.87(4) 1 d . . P A 2
S2 S 0.1569(3) 0.0357(3) 0.2415(3) 0.069(2) Uani 0.32(3) 1 d . . P A 1
Se2 Se 0.1569(3) 0.0357(3) 0.2415(3) 0.069(2) Uani 0.68(3) 1 d . . P A 2
S4 S 0.6826(4) -0.1585(3) 0.2585(3) 0.095(3) Uani 0.13(3) 1 d . . P B 1
Se4 Se 0.6826(4) -0.1585(3) 0.2585(3) 0.095(3) Uani 0.87(3) 1 d . . P B 2
S5 S 0.3438(3) 0.4053(3) -0.1991(3) 0.078(2) Uani 0.29(3) 1 d . . P C 1
Se5 Se 0.3438(3) 0.4053(3) -0.1991(3) 0.078(2) Uani 0.71(3) 1 d . . P C 2
S6 S 0.4522(3) 0.2972(3) 0.0701(3) 0.079(2) Uani 0.02(3) 1 d . . P C 1
Se6 Se 0.4522(3) 0.2972(3) 0.0701(3) 0.079(2) Uani 0.98(3) 1 d . . P C 2
S8 S 0.6231(4) 0.0808(4) 0.2588(3) 0.096(3) Uani 0.26(3) 1 d . . P C 1
Se8 Se 0.6231(4) 0.0808(4) 0.2588(3) 0.096(3) Uani 0.74(3) 1 d . . P C 2
S9 S 0.3329(4) 0.0787(5) 0.2874(3) 0.123(3) Uani 0.04(4) 1 d . . P C 2
Se9 Se 0.3329(4) 0.0787(5) 0.2874(3) 0.123(3) Uani 0.96(4) 1 d . . P C 2
C24 C 0.591(4) -0.106(4) 0.416(2) 0.185(18) Uani 1 1 d G U . . .
H24 H 0.6256 -0.0711 0.4029 0.222 Uiso 1 1 calc R U . . .
C19 C 0.594(3) -0.151(4) 0.3588(17) 0.197(19) Uani 1 1 d G U . . .
C20 C 0.541(4) -0.202(4) 0.379(2) 0.24(2) Uani 1 1 d G U . . .
H20 H 0.5434 -0.2323 0.3405 0.286 Uiso 1 1 calc R U . . .
C21 C 0.487(4) -0.209(4) 0.457(3) 0.25(2) Uani 1 1 d G U . . .
H21 H 0.4517 -0.2431 0.4705 0.300 Uiso 1 1 calc R U . . .
C22 C 0.484(3) -0.164(4) 0.515(2) 0.28(3) Uani 1 1 d G U . . .
H22 H 0.4470 -0.1680 0.5667 0.335 Uiso 1 1 calc R U . . .
C23 C 0.536(4) -0.112(3) 0.494(2) 0.208(19) Uani 1 1 d G U . . .
H23 H 0.5340 -0.0820 0.5329 0.249 Uiso 1 1 calc R U . . .
C31 C 0.5569(16) 0.3275(18) 0.0314(18) 0.092(9) Uani 1 1 d G U . . .
C32 C 0.6292(19) 0.2822(17) -0.0239(19) 0.117(11) Uani 1 1 d G U . C .
H32 H 0.6271 0.2370 -0.0431 0.140 Uiso 1 1 calc R U . . .
C33 C 0.7046(17) 0.305(2) -0.050(2) 0.140(13) Uani 1 1 d G U . C .
H33 H 0.7529 0.2743 -0.0873 0.168 Uiso 1 1 calc R U . . .
C34 C 0.7076(18) 0.372(2) -0.022(2) 0.152(15) Uani 1 1 d G U . C .
H34 H 0.7581 0.3871 -0.0392 0.182 Uiso 1 1 calc R U . . .
C35 C 0.635(2) 0.4174(19) 0.034(2) 0.128(12) Uani 1 1 d G U . C .
H35 H 0.6374 0.4626 0.0531 0.154 Uiso 1 1 calc R U . . .
C36 C 0.5600(18) 0.3951(19) 0.0603(19) 0.131(12) Uani 1 1 d G U . C .
H36 H 0.5116 0.4254 0.0973 0.157 Uiso 1 1 calc R U . . .
C25 C 0.2245(14) 0.4951(13) -0.1845(16) 0.087(9) Uani 1 1 d G U . . .
C26 C 0.2096(15) 0.5689(15) -0.1532(16) 0.088(9) Uani 1 1 d G U . C .
H26 H 0.2581 0.5713 -0.1377 0.106 Uiso 1 1 calc R U . . .
C27 C 0.1222(18) 0.6392(13) -0.1452(16) 0.099(10) Uani 1 1 d G U . C .
H27 H 0.1123 0.6887 -0.1243 0.118 Uiso 1 1 calc R U . . .
C28 C 0.0498(14) 0.6357(16) -0.1685(17) 0.102(10) Uani 1 1 d G U . C .
H28 H -0.0087 0.6827 -0.1632 0.123 Uiso 1 1 calc R U . . .
C29 C 0.0646(16) 0.5618(19) -0.1998(17) 0.121(13) Uani 1 1 d G U . C .
H29 H 0.0162 0.5594 -0.2154 0.145 Uiso 1 1 calc R U . . .
C30 C 0.1520(19) 0.4915(15) -0.2078(16) 0.099(10) Uani 1 1 d G U . C .
H30 H 0.1620 0.4421 -0.2287 0.119 Uiso 1 1 calc R U . . .
C49 C 0.250(2) 0.176(2) 0.326(2) 0.143(7) Uani 1 1 d G U . . .
C50 C 0.2818(18) 0.215(3) 0.365(2) 0.143(7) Uani 1 1 d G U . C .
H50 H 0.3433 0.1880 0.3723 0.171 Uiso 1 1 calc R U . . .
C51 C 0.221(3) 0.293(3) 0.395(2) 0.160(14) Uani 1 1 d G U . C .
H51 H 0.2426 0.3192 0.4217 0.192 Uiso 1 1 calc R U . . .
C52 C 0.129(3) 0.333(2) 0.385(3) 0.192(18) Uani 1 1 d G U . C .
H52 H 0.0890 0.3854 0.4046 0.231 Uiso 1 1 calc R U . . .
C53 C 0.0978(18) 0.294(3) 0.345(3) 0.181(18) Uani 1 1 d G U . C .
H53 H 0.0362 0.3204 0.3380 0.217 Uiso 1 1 calc R U . . .
C54 C 0.158(3) 0.215(3) 0.315(2) 0.145(14) Uani 1 1 d G U . C .
H54 H 0.1370 0.1892 0.2886 0.174 Uiso 1 1 calc R U . . .
C43 C 0.595(3) 0.198(2) 0.267(2) 0.139(13) Uani 1 1 d G U . . .
C44 C 0.670(2) 0.218(3) 0.258(2) 0.180(17) Uani 1 1 d G U . C .
H44 H 0.7290 0.1744 0.2451 0.216 Uiso 1 1 calc R U . . .
C45 C 0.658(3) 0.302(3) 0.269(2) 0.170(17) Uani 1 1 d G U . C .
H45 H 0.7077 0.3157 0.2629 0.205 Uiso 1 1 calc R U . . .
C46 C 0.570(4) 0.367(2) 0.288(2) 0.159(15) Uani 1 1 d G U . C .
H46 H 0.5614 0.4239 0.2951 0.191 Uiso 1 1 calc R U . . .
C47 C 0.495(3) 0.347(2) 0.296(2) 0.192(18) Uani 1 1 d G U . C .
H47 H 0.4363 0.3909 0.3094 0.230 Uiso 1 1 calc R U . . .
C48 C 0.508(2) 0.263(3) 0.286(2) 0.176(18) Uani 1 1 d G U . C .
H48 H 0.4575 0.2496 0.2915 0.211 Uiso 1 1 calc R U . . .
C37 C 0.1131(14) 0.0711(11) -0.0237(13) 0.060(7) Uani 1 1 d G U . . .
C38 C 0.0244(16) 0.0845(14) 0.0142(12) 0.091(9) Uani 1 1 d G U . . .
H38 H 0.0137 0.0369 0.0578 0.110 Uiso 1 1 calc R U . . .
C39 C -0.0483(12) 0.1691(17) -0.0130(16) 0.109(10) Uani 1 1 d G U . . .
H39 H -0.1076 0.1781 0.0124 0.131 Uiso 1 1 calc R U . . .
C40 C -0.0323(15) 0.2403(13) -0.0782(17) 0.111(10) Uani 1 1 d G U . . .
H40 H -0.0810 0.2969 -0.0964 0.133 Uiso 1 1 calc R U . . .
C41 C 0.0563(17) 0.2269(12) -0.1161(13) 0.097(9) Uani 1 1 d G U . . .
H41 H 0.0670 0.2745 -0.1597 0.116 Uiso 1 1 calc R U . . .
C42 C 0.1290(13) 0.1422(14) -0.0889(13) 0.077(8) Uani 1 1 d G U . . .
H42 H 0.1883 0.1332 -0.1143 0.092 Uiso 1 1 calc R U . . .
C7 C 0.0641(16) 0.0110(17) 0.2269(15) 0.078(8) Uani 1 1 d G U . . .
C8 C 0.0784(14) -0.0782(14) 0.2265(14) 0.083(8) Uani 1 1 d G U . A .
H8 H 0.1365 -0.1265 0.2300 0.099 Uiso 1 1 calc R U . . .
C9 C 0.0057(19) -0.0951(17) 0.2209(16) 0.100(10) Uani 1 1 d G U . A .
H9 H 0.0153 -0.1547 0.2207 0.120 Uiso 1 1 calc R U . . .
C10 C -0.0812(16) -0.023(2) 0.2157(19) 0.123(11) Uani 1 1 d G U . A .
H10 H -0.1298 -0.0341 0.2120 0.148 Uiso 1 1 calc R U . . .
C11 C -0.0955(14) 0.066(2) 0.216(2) 0.157(15) Uani 1 1 d G U . A .
H11 H -0.1537 0.1147 0.2126 0.188 Uiso 1 1 calc R U . . .
C12 C -0.0229(19) 0.0833(15) 0.2217(19) 0.123(12) Uani 1 1 d G U . A .
H12 H -0.0324 0.1429 0.2219 0.148 Uiso 1 1 calc R U . . .
C1 C 0.367(2) -0.318(2) 0.252(2) 0.135(13) Uani 1 1 d G U . . .
C2 C 0.281(2) -0.306(3) 0.299(3) 0.20(2) Uani 1 1 d G U . A .
H2 H 0.2524 -0.2600 0.3292 0.234 Uiso 1 1 calc R U . . .
C3 C 0.240(2) -0.362(3) 0.300(3) 0.22(2) Uani 1 1 d G U . A .
H3 H 0.1827 -0.3541 0.3318 0.265 Uiso 1 1 calc R U . . .
C4 C 0.283(3) -0.430(3) 0.255(3) 0.192(17) Uani 1 1 d G U . A .
H4 H 0.2553 -0.4681 0.2562 0.230 Uiso 1 1 calc R U . . .
C5 C 0.368(3) -0.442(3) 0.208(3) 0.173(15) Uani 1 1 d G U . A .
H5 H 0.3975 -0.4881 0.1780 0.207 Uiso 1 1 calc R U . . .
C6 C 0.410(2) -0.386(3) 0.207(2) 0.143(7) Uani 1 1 d G U . A .
H6 H 0.4672 -0.3940 0.1755 0.171 Uiso 1 1 calc R U . . .
C18 C 0.7780(17) -0.3309(12) -0.1210(16) 0.092(9) Uani 1 1 d G U . . .
H18 H 0.7380 -0.2683 -0.1373 0.111 Uiso 1 1 calc R U . . .
C13 C 0.8278(19) -0.3617(16) -0.0536(16) 0.143(7) Uani 1 1 d G U . . .
C14 C 0.8875(17) -0.4553(17) -0.0292(15) 0.103(10) Uani 1 1 d G U . . .
H14 H 0.9208 -0.4759 0.0159 0.123 Uiso 1 1 calc R U . . .
C15 C 0.8974(16) -0.5183(13) -0.0722(17) 0.096(9) Uani 1 1 d G U . . .
H15 H 0.9374 -0.5810 -0.0559 0.115 Uiso 1 1 calc R U . . .
C16 C 0.8477(17) -0.4875(14) -0.1396(15) 0.095(9) Uani 1 1 d G U . . .
H16 H 0.8543 -0.5297 -0.1684 0.114 Uiso 1 1 calc R U . . .
C17 C 0.7879(17) -0.3939(16) -0.1640(14) 0.099(10) Uani 1 1 d G U . . .
H17 H 0.7546 -0.3733 -0.2091 0.119 Uiso 1 1 calc R U . . .

loop_
_atom_site_aniso_label
_atom_site_aniso_U_11
_atom_site_aniso_U_22
_atom_site_aniso_U_33
_atom_site_aniso_U_23
_atom_site_aniso_U_13
_atom_site_aniso_U_12
Au1 0.0479(12) 0.0570(10) 0.0609(10) -0.0263(8) -0.0044(8) -0.0278(9)
Au2 0.0548(9) 0.0605(8) 0.0705(8) -0.0288(6) -0.0066(6) -0.0316(7)
Au3 0.0498(9) 0.0690(8) 0.0708(8) -0.0299(6) -0.0053(6) -0.0333(7)
Au4 0.0594(10) 0.0936(10) 0.0681(8) -0.0416(7) 0.0052(6) -0.0475(8)
Au5 0.0482(9) 0.0600(8) 0.0731(8) -0.0289(6) -0.0040(6) -0.0258(6)
Au6 0.0615(10) 0.0685(9) 0.0668(8) -0.0280(6) -0.0088(6) -0.0308(7)
Au7 0.0594(10) 0.0681(9) 0.0802(9) -0.0316(7) 0.0004(7) -0.0360(7)
Au8 0.0579(10) 0.0660(8) 0.0729(9) -0.0248(6) 0.0039(7) -0.0322(7)
Au9 0.0521(10) 0.0670(9) 0.1096(11) -0.0323(7) -0.0144(7) -0.0286(7)
Au10 0.0719(11) 0.0893(10) 0.0666(9) -0.0324(7) -0.0068(7) -0.0372(8)
Au11 0.0759(11) 0.0813(10) 0.0784(10) -0.0240(7) -0.0093(7) -0.0389(8)
Au12 0.0656(11) 0.1068(11) 0.0737(9) -0.0373(8) -0.0090(7) -0.0454(9)
Au13 0.0545(11) 0.0998(11) 0.0848(10) -0.0132(8) -0.0071(7) -0.0402(9)
Se3 0.051(2) 0.068(2) 0.091(2) -0.0296(18) -0.0076(18) -0.0298(19)
Se7 0.065(3) 0.081(2) 0.087(2) -0.0305(19) -0.0103(19) -0.043(2)
S1 0.048(4) 0.119(5) 0.120(5) 0.029(3) -0.006(3) -0.027(3)
Se1 0.048(4) 0.119(5) 0.120(5) 0.029(3) -0.006(3) -0.027(3)
S2 0.057(4) 0.091(4) 0.074(3) -0.029(2) 0.002(2) -0.043(3)
Se2 0.057(4) 0.091(4) 0.074(3) -0.029(2) 0.002(2) -0.043(3)
S4 0.129(5) 0.092(4) 0.087(4) -0.012(2) -0.053(3) -0.052(3)
Se4 0.129(5) 0.092(4) 0.087(4) -0.012(2) -0.053(3) -0.052(3)
S5 0.063(4) 0.077(3) 0.099(4) -0.022(2) -0.008(2) -0.035(3)
Se5 0.063(4) 0.077(3) 0.099(4) -0.022(2) -0.008(2) -0.035(3)
S6 0.062(3) 0.071(3) 0.130(4) -0.047(2) -0.021(2) -0.027(2)
Se6 0.062(3) 0.071(3) 0.130(4) -0.047(2) -0.021(2) -0.027(2)
S8 0.093(5) 0.159(6) 0.070(3) -0.045(3) -0.008(2) -0.071(4)
Se8 0.093(5) 0.159(6) 0.070(3) -0.045(3) -0.008(2) -0.071(4)
S9 0.085(4) 0.236(7) 0.101(4) -0.110(4) 0.014(3) -0.077(4)
Se9 0.085(4) 0.236(7) 0.101(4) -0.110(4) 0.014(3) -0.077(4)
C24 0.28(5) 0.28(4) 0.05(2) -0.04(3) -0.01(2) -0.17(4)
C19 0.31(5) 0.29(4) 0.06(2) -0.04(3) 0.00(3) -0.20(4)
C20 0.31(5) 0.36(5) 0.08(2) -0.05(3) 0.01(3) -0.19(4)
C21 0.32(5) 0.37(5) 0.11(3) -0.07(3) 0.00(3) -0.19(4)
C22 0.31(5) 0.38(5) 0.13(3) -0.05(3) -0.01(3) -0.14(4)
C23 0.28(5) 0.32(5) 0.10(3) -0.05(3) -0.04(3) -0.18(4)
C31 0.07(2) 0.075(18) 0.16(3) -0.041(17) -0.039(19) -0.038(17)
C32 0.08(2) 0.09(2) 0.21(3) -0.03(2) -0.03(2) -0.044(18)
C33 0.11(3) 0.10(2) 0.24(3) -0.04(2) -0.03(2) -0.06(2)
C34 0.11(3) 0.11(3) 0.24(4) -0.03(2) -0.06(3) -0.05(2)
C35 0.12(3) 0.11(2) 0.21(3) -0.03(2) -0.08(2) -0.07(2)
C36 0.11(3) 0.12(2) 0.20(3) -0.05(2) -0.07(2) -0.05(2)
C25 0.10(2) 0.043(15) 0.12(2) -0.030(14) -0.010(18) -0.026(15)
C26 0.09(2) 0.071(17) 0.13(2) -0.023(16) -0.036(18) -0.037(16)
C27 0.09(3) 0.075(18) 0.13(2) -0.022(17) -0.034(19) -0.020(17)
C28 0.07(2) 0.08(2) 0.14(2) -0.002(18) -0.046(19) -0.016(18)
C29 0.09(3) 0.08(2) 0.16(3) -0.01(2) -0.02(2) -0.031(19)
C30 0.11(3) 0.074(18) 0.14(2) -0.039(17) -0.03(2) -0.048(17)
C49 0.110(14) 0.132(14) 0.193(16) -0.039(12) -0.018(13) -0.058(11)
C50 0.110(14) 0.132(14) 0.193(16) -0.039(12) -0.018(13) -0.058(11)
C51 0.13(3) 0.17(3) 0.21(3) -0.09(2) -0.02(3) -0.07(2)
C52 0.12(3) 0.22(3) 0.23(3) -0.09(3) -0.04(3) -0.02(3)
C53 0.10(3) 0.21(3) 0.23(3) -0.05(3) -0.06(3) -0.04(3)
C54 0.09(3) 0.16(3) 0.19(3) -0.01(2) -0.07(2) -0.05(2)
C43 0.20(4) 0.19(3) 0.12(2) -0.08(2) 0.04(2) -0.16(3)
C44 0.21(4) 0.22(3) 0.16(3) -0.04(3) 0.02(3) -0.16(3)
C45 0.23(4) 0.17(3) 0.16(3) -0.03(3) 0.00(3) -0.15(3)
C46 0.24(4) 0.18(3) 0.16(3) -0.09(2) 0.01(3) -0.15(3)
C47 0.26(4) 0.17(3) 0.18(3) -0.10(3) 0.07(3) -0.12(3)
C48 0.22(4) 0.18(3) 0.15(3) -0.09(2) 0.08(3) -0.13(3)
C37 0.062(19) 0.061(15) 0.077(16) -0.013(13) -0.024(14) -0.038(14)
C38 0.11(2) 0.077(17) 0.13(2) -0.033(16) -0.044(19) -0.051(17)
C39 0.11(3) 0.078(19) 0.17(3) -0.052(18) -0.04(2) -0.035(18)
C40 0.11(2) 0.077(19) 0.18(3) -0.045(18) -0.05(2) -0.033(19)
C41 0.07(2) 0.078(18) 0.16(2) -0.014(17) -0.056(19) -0.036(17)
C42 0.07(2) 0.071(17) 0.12(2) -0.040(15) -0.033(16) -0.032(15)
C7 0.038(18) 0.13(2) 0.092(18) -0.066(16) -0.022(14) -0.019(16)
C8 0.08(2) 0.12(2) 0.086(18) -0.053(16) -0.003(15) -0.054(17)
C9 0.09(2) 0.15(2) 0.10(2) -0.040(19) 0.006(19) -0.085(19)
C10 0.09(2) 0.18(3) 0.15(2) -0.06(2) 0.00(2) -0.08(2)
C11 0.09(3) 0.19(3) 0.18(3) -0.08(3) -0.02(2) -0.03(3)
C12 0.06(2) 0.14(2) 0.17(3) -0.08(2) -0.04(2) 0.00(2)
C1 0.10(2) 0.11(2) 0.22(3) -0.05(2) 0.02(2) -0.079(19)
C2 0.12(3) 0.16(3) 0.25(4) -0.02(3) 0.02(3) -0.06(2)
C3 0.14(3) 0.19(4) 0.29(4) -0.05(3) 0.02(3) -0.07(3)
C4 0.13(3) 0.20(3) 0.29(4) -0.07(3) -0.02(3) -0.10(3)
C5 0.13(3) 0.18(3) 0.24(3) -0.07(3) -0.03(3) -0.07(2)
C6 0.110(14) 0.132(14) 0.193(16) -0.039(12) -0.018(13) -0.058(11)
C18 0.10(2) 0.103(19) 0.11(2) -0.062(16) -0.025(17) -0.037(17)
C13 0.110(14) 0.132(14) 0.193(16) -0.039(12) -0.018(13) -0.058(11)
C14 0.07(2) 0.079(19) 0.17(2) -0.034(18) -0.031(19) -0.032(16)
C15 0.08(2) 0.079(19) 0.14(2) -0.046(18) -0.026(18) -0.029(17)
C16 0.06(2) 0.084(19) 0.14(2) -0.050(18) -0.005(18) -0.019(16)
C17 0.09(2) 0.087(19) 0.12(2) -0.037(18) -0.015(18) -0.028(17)

loop_
_atom_type_symbol
_atom_type_description
_atom_type_scat_dispersion_real
_atom_type_scat_dispersion_imag
_atom_type_scat_source
Au Au -8.6060 9.5200 'International Tables Vol C Tables 4.2.6.8 and 6.1.1.4'
Se Se -3.3840 0.5190 'International Tables Vol C Tables 4.2.6.8 and 6.1.1.4'
C C 0.0080 0.0030 'International Tables Vol C Tables 4.2.6.8 and 6.1.1.4'
S S 0.2070 0.2440 'International Tables Vol C Tables 4.2.6.8 and 6.1.1.4'
H H 0.0000 0.0000 'International Tables Vol C Tables 4.2.6.8 and 6.1.1.4'

loop_
_geom_angle_atom_site_label_1
_geom_angle_atom_site_label_2
_geom_angle_atom_site_label_3
_geom_angle
_geom_angle_site_symmetry_1
_geom_angle_site_symmetry_3
Au3 Au1 Au3 180.0 . 2_655
Au3 Au1 Au6 65.40(4) . 2_655
Au3 Au1 Au6 114.60(4) 2_655 2_655
Au3 Au1 Au6 114.60(4) . .
Au3 Au1 Au6 65.40(4) 2_655 .
Au6 Au1 Au6 180.00(2) 2_655 .
Au3 Au1 Au2 115.31(4) . .
Au3 Au1 Au2 64.69(4) 2_655 .
Au6 Au1 Au2 118.80(4) 2_655 .
Au6 Au1 Au2 61.20(4) . .
Au3 Au1 Au2 64.68(4) . 2_655
Au3 Au1 Au2 115.32(4) 2_655 2_655
Au6 Au1 Au2 61.20(4) 2_655 2_655
Au6 Au1 Au2 118.80(4) . 2_655
Au2 Au1 Au2 180.0 . 2_655
Au3 Au1 Au5 63.47(4) . 2_655
Au3 Au1 Au5 116.53(4) 2_655 2_655
Au6 Au1 Au5 64.04(5) 2_655 2_655
Au6 Au1 Au5 115.96(5) . 2_655
Au2 Au1 Au5 64.46(4) . 2_655
Au2 Au1 Au5 115.54(4) 2_655 2_655
Au3 Au1 Au5 116.53(4) . .
Au3 Au1 Au5 63.47(4) 2_655 .
Au6 Au1 Au5 115.96(5) 2_655 .
Au6 Au1 Au5 64.04(5) . .
Au2 Au1 Au5 115.54(4) . .
Au2 Au1 Au5 64.46(4) 2_655 .
Au5 Au1 Au5 180.0 2_655 .
Au3 Au1 Au8 116.45(5) . 2_655
Au3 Au1 Au8 63.55(5) 2_655 2_655
Au6 Au1 Au8 64.58(5) 2_655 2_655
Au6 Au1 Au8 115.42(5) . 2_655
Au2 Au1 Au8 62.76(4) . 2_655
Au2 Au1 Au8 117.24(4) 2_655 2_655
Au5 Au1 Au8 60.82(5) 2_655 2_655
Au5 Au1 Au8 119.18(5) . 2_655
Au3 Au1 Au8 63.55(5) . .
Au3 Au1 Au8 116.45(5) 2_655 .
Au6 Au1 Au8 115.42(5) 2_655 .
Au6 Au1 Au8 64.58(5) . .
Au2 Au1 Au8 117.24(4) . .
Au2 Au1 Au8 62.76(4) 2_655 .
Au5 Au1 Au8 119.18(5) 2_655 .
Au5 Au1 Au8 60.82(5) . .
Au8 Au1 Au8 180.0 2_655 .
Au3 Au1 Au4 119.03(4) . 2_655
Au3 Au1 Au4 60.97(4) 2_655 2_655
Au6 Au1 Au4 63.36(4) 2_655 2_655
Au6 Au1 Au4 116.64(4) . 2_655
Au2 Au1 Au4 116.99(4) . 2_655
Au2 Au1 Au4 63.01(4) 2_655 2_655
Au5 Au1 Au4 116.51(5) 2_655 2_655
Au5 Au1 Au4 63.49(5) . 2_655
Au8 Au1 Au4 66.13(5) 2_655 2_655
Au8 Au1 Au4 113.87(5) . 2_655
Au3 Au1 Au4 60.97(4) . .
Au3 Au1 Au4 119.03(4) 2_655 .
Au6 Au1 Au4 116.64(4) 2_655 .
Au6 Au1 Au4 63.36(4) . .
Au2 Au1 Au4 63.01(4) . .
Au2 Au1 Au4 116.99(4) 2_655 .
Au5 Au1 Au4 63.49(5) 2_655 .
Au5 Au1 Au4 116.51(5) . .
Au8 Au1 Au4 113.87(5) 2_655 .
Au8 Au1 Au4 66.13(5) . .
Au4 Au1 Au4 180.00(7) 2_655 .
Se6 Au2 Au1 154.51(12) . .
S6 Au2 Au1 154.51(12) . .
Se6 Au2 Au6 144.48(12) . .
S6 Au2 Au6 144.48(12) . .
Au1 Au2 Au6 59.17(4) . .
Se6 Au2 Au8 103.91(12) . 2_655
S6 Au2 Au8 103.91(12) . 2_655
Au1 Au2 Au8 58.70(4) . 2_655
Au6 Au2 Au8 110.22(6) . 2_655
Se6 Au2 Au4 117.46(11) . .
S6 Au2 Au4 117.46(11) . .
Au1 Au2 Au4 58.83(4) . .
Au6 Au2 Au4 61.22(5) . .
Au8 Au2 Au4 107.23(5) 2_655 .
Se6 Au2 Au3 133.40(11) . 2_655
S6 Au2 Au3 133.40(11) . 2_655
Au1 Au2 Au3 57.32(4) . 2_655
Au6 Au2 Au3 62.05(5) . 2_655
Au8 Au2 Au3 59.74(5) 2_655 2_655
Au4 Au2 Au3 109.14(5) . 2_655
Se6 Au2 Au5 97.64(11) . 2_655
S6 Au2 Au5 97.64(11) . 2_655
Au1 Au2 Au5 57.81(4) . 2_655
Au6 Au2 Au5 108.67(6) . 2_655
Au8 Au2 Au5 57.43(5) 2_655 2_655
Au4 Au2 Au5 59.90(5) . 2_655
Au3 Au2 Au5 105.28(5) 2_655 2_655
Se6 Au2 Au10 85.50(12) . .
S6 Au2 Au10 85.50(12) . .
Au1 Au2 Au10 110.66(5) . .
Au6 Au2 Au10 61.68(5) . .
Au8 Au2 Au10 169.24(5) 2_655 .
Au4 Au2 Au10 63.11(5) . .
Au3 Au2 Au10 117.34(7) 2_655 .
Au5 Au2 Au10 116.77(6) 2_655 .
Se6 Au2 Au12 92.66(11) . .
S6 Au2 Au12 92.66(11) . .
Au1 Au2 Au12 110.80(6) . .
Au6 Au2 Au12 65.64(6) . .
Au8 Au2 Au12 112.42(6) 2_655 .
Au4 Au2 Au12 121.55(6) . .
Au3 Au2 Au12 61.78(5) 2_655 .
Au5 Au2 Au12 167.04(5) 2_655 .
Au10 Au2 Au12 71.73(6) . .
Se6 Au2 Au9 47.53(11) . .
S6 Au2 Au9 47.53(11) . .
Au1 Au2 Au9 108.14(5) . .
Au6 Au2 Au9 167.08(5) . .
Au8 Au2 Au9 60.40(5) 2_655 .
Au4 Au2 Au9 111.36(6) . .
Au3 Au2 Au9 114.57(6) 2_655 .
Au5 Au2 Au9 59.24(5) 2_655 .
Au10 Au2 Au9 126.22(6) . .
Au12 Au2 Au9 125.05(6) . .
Se7 Au3 Au1 159.86(10) . .
Se7 Au3 Au4 139.09(10) . .
Au1 Au3 Au4 60.22(4) . .
Se7 Au3 Au5 129.91(11) . 2_655
Au1 Au3 Au5 58.65(5) . 2_655
Au4 Au3 Au5 61.58(5) . 2_655
Se7 Au3 Au8 119.11(10) . .
Au1 Au3 Au8 58.65(4) . .
Au4 Au3 Au8 64.09(5) . .
Au5 Au3 Au8 110.76(6) 2_655 .
Se7 Au3 Au2 102.79(10) . 2_655
Au1 Au3 Au2 57.99(4) . 2_655
Au4 Au3 Au2 110.64(6) . 2_655
Au5 Au3 Au2 106.34(6) 2_655 2_655
Au8 Au3 Au2 59.01(5) . 2_655
Se7 Au3 Au6 108.48(10) . 2_655
Au1 Au3 Au6 57.42(4) . 2_655
Au4 Au3 Au6 109.33(5) . 2_655
Au5 Au3 Au6 59.81(5) 2_655 2_655
Au8 Au3 Au6 105.26(6) . 2_655
Au2 Au3 Au6 56.67(5) 2_655 2_655
Se7 Au3 Au7 86.23(10) . .
Au1 Au3 Au7 112.51(5) . .
Au4 Au3 Au7 63.20(5) . .
Au5 Au3 Au7 63.95(5) 2_655 .
Au8 Au3 Au7 120.49(6) . .
Au2 Au3 Au7 169.94(5) 2_655 .
Au6 Au3 Au7 116.51(6) 2_655 .
Se7 Au3 Au12 49.41(9) . 2_655
Au1 Au3 Au12 111.13(5) . 2_655
Au4 Au3 Au12 171.32(6) . 2_655
Au5 Au3 Au12 115.64(6) 2_655 2_655
Au8 Au3 Au12 111.58(6) . 2_655
Au2 Au3 Au12 61.51(5) 2_655 2_655
Au6 Au3 Au12 63.76(4) 2_655 2_655
Au7 Au3 Au12 123.96(6) . 2_655
Se7 Au3 Au13 85.22(10) . .
Au1 Au3 Au13 107.27(6) . .
Au4 Au3 Au13 60.33(5) . .
Au5 Au3 Au13 117.47(6) 2_655 .
Au8 Au3 Au13 60.15(5) . .
Au2 Au3 Au13 113.72(7) 2_655 .
Au6 Au3 Au13 164.26(6) 2_655 .
Au7 Au3 Au13 71.00(6) . .
Au12 Au3 Au13 125.10(5) 2_655 .
S9 Au4 Au1 157.27(13) . .
S9 Au4 Au3 143.79(13) . .
Au1 Au4 Au3 58.80(4) . .
S9 Au4 Au2 103.41(14) . .
Au1 Au4 Au2 58.16(4) . .
Au3 Au4 Au2 109.32(5) . .
S9 Au4 Au6 102.12(14) . .
Au1 Au4 Au6 57.77(4) . .
Au3 Au4 Au6 108.10(6) . .
Au2 Au4 Au6 57.83(5) . .
S9 Au4 Au5 127.92(18) . 2_655
Au1 Au4 Au5 57.97(4) . 2_655
Au3 Au4 Au5 60.79(4) . 2_655
Au2 Au4 Au5 60.90(5) . 2_655
Au6 Au4 Au5 106.80(6) . 2_655
S9 Au4 Au8 125.30(19) . .
Au1 Au4 Au8 56.70(4) . .
Au3 Au4 Au8 59.53(5) . .
Au2 Au4 Au8 105.61(6) . .
Au6 Au4 Au8 59.53(5) . .
Au5 Au4 Au8 106.70(6) 2_655 .
S9 Au4 Au13 85.08(15) . .
Au1 Au4 Au13 110.75(5) . .
Au3 Au4 Au13 66.20(5) . .
Au2 Au4 Au13 166.28(7) . .
Au6 Au4 Au13 110.21(7) . .
Au5 Au4 Au13 122.11(6) 2_655 .
Au8 Au4 Au13 60.75(5) . .
S9 Au4 Au7 89.01(14) . .
Au1 Au4 Au7 110.80(6) . .
Au3 Au4 Au7 62.51(5) . .
Au2 Au4 Au7 117.38(6) . .
Au6 Au4 Au7 168.57(6) . .
Au5 Au4 Au7 63.47(6) 2_655 .
Au8 Au4 Au7 115.89(6) . .
Au13 Au4 Au7 72.94(6) . .
S9 Au4 Au10 48.90(12) . .
Au1 Au4 Au10 108.41(5) . .
Au3 Au4 Au10 167.04(6) . .
Au2 Au4 Au10 61.01(4) . .
Au6 Au4 Au10 59.92(5) . .
Au5 Au4 Au10 115.80(5) 2_655 .
Au8 Au4 Au10 112.93(7) . .
Au13 Au4 Au10 120.94(6) . .
Au7 Au4 Au10 128.66(6) . .
Se3 Au5 Au1 156.48(9) . .
Se3 Au5 Au8 142.97(10) . .
Au1 Au5 Au8 59.63(5) . .
Se3 Au5 Au3 99.59(9) . 2_655
Au1 Au5 Au3 57.88(4) . 2_655
Au8 Au5 Au3 110.59(6) . 2_655
Se3 Au5 Au4 105.25(10) . 2_655
Au1 Au5 Au4 58.55(5) . 2_655
Au8 Au5 Au4 108.81(6) . 2_655
Au3 Au5 Au4 57.63(5) 2_655 2_655
Se3 Au5 Au6 120.25(10) . .
Au1 Au5 Au6 57.72(4) . .
Au8 Au5 Au6 61.93(5) . .
Au3 Au5 Au6 61.28(5) 2_655 .
Au4 Au5 Au6 107.37(6) 2_655 .
Se3 Au5 Au2 131.89(9) . 2_655
Au1 Au5 Au2 57.73(4) . 2_655
Au8 Au5 Au2 60.06(5) . 2_655
Au3 Au5 Au2 105.45(6) 2_655 2_655
Au4 Au5 Au2 59.20(5) 2_655 2_655
Au6 Au5 Au2 107.80(6) . 2_655
Se3 Au5 Au11 82.41(11) . .
Au1 Au5 Au11 111.71(6) . .
Au8 Au5 Au11 66.17(6) . .
Au3 Au5 Au11 114.10(6) 2_655 .
Au4 Au5 Au11 169.16(6) 2_655 .
Au6 Au5 Au11 61.84(5) . .
Au2 Au5 Au11 121.29(6) 2_655 .
Se3 Au5 Au9 89.26(9) . 2_655
Au1 Au5 Au9 112.68(5) . 2_655
Au8 Au5 Au9 63.27(5) . 2_655
Au3 Au5 Au9 169.91(6) 2_655 2_655
Au4 Au5 Au9 115.45(6) 2_655 2_655
Au6 Au5 Au9 118.18(6) . 2_655
Au2 Au5 Au9 64.71(5) 2_655 2_655
Au11 Au5 Au9 71.66(5) . 2_655
Se3 Au5 Au7 48.49(9) . 2_655
Au1 Au5 Au7 109.05(6) . 2_655
Au8 Au5 Au7 168.54(6) . 2_655
Au3 Au5 Au7 60.57(5) 2_655 2_655
Au4 Au5 Au7 60.77(5) 2_655 2_655
Au6 Au5 Au7 114.84(5) . 2_655
Au2 Au5 Au7 113.53(5) 2_655 2_655
Au11 Au5 Au7 123.14(6) . 2_655
Au9 Au5 Au7 124.23(6) 2_655 2_655
Se4 Au6 Au1 159.47(13) . .
S4 Au6 Au1 159.47(13) . .
Se4 Au6 Au2 138.46(12) . .
S4 Au6 Au2 138.46(12) . .
Au1 Au6 Au2 59.63(5) . .
Se4 Au6 Au4 133.35(15) . .
S4 Au6 Au4 133.35(15) . .
Au1 Au6 Au4 58.87(5) . .
Au2 Au6 Au4 60.95(6) . .
Se4 Au6 Au5 101.53(13) . .
S4 Au6 Au5 101.53(13) . .
Au1 Au6 Au5 58.24(4) . .
Au2 Au6 Au5 109.36(6) . .
Au4 Au6 Au5 108.06(6) . .
Se4 Au6 Au8 109.69(12) . .
S4 Au6 Au8 109.69(12) . .
Au1 Au6 Au8 58.00(4) . .
Au2 Au6 Au8 110.26(6) . .
Au4 Au6 Au8 62.31(5) . .
Au5 Au6 Au8 56.97(4) . .
Se4 Au6 Au3 117.76(15) . 2_655
S4 Au6 Au3 117.76(15) . 2_655
Au1 Au6 Au3 57.18(4) . 2_655
Au2 Au6 Au3 61.27(5) . 2_655
Au4 Au6 Au3 108.34(6) . 2_655
Au5 Au6 Au3 58.91(4) . 2_655
Au8 Au6 Au3 104.75(5) . 2_655
Se4 Au6 Au10 87.75(13) . .
S4 Au6 Au10 87.75(13) . .
Au1 Au6 Au10 112.40(6) . .
Au2 Au6 Au10 63.33(5) . .
Au4 Au6 Au10 63.60(5) . .
Au5 Au6 Au10 170.59(6) . .
Au8 Au6 Au10 118.55(6) . .
Au3 Au6 Au10 118.11(6) 2_655 .
Se4 Au6 Au11 49.61(11) . .
S4 Au6 Au11 49.61(11) . .
Au1 Au6 Au11 111.42(6) . .
Au2 Au6 Au11 170.27(6) . .
Au4 Au6 Au11 119.09(6) . .
Au5 Au6 Au11 61.00(5) . .
Au8 Au6 Au11 64.17(5) . .
Au3 Au6 Au11 111.40(6) 2_655 .
Au10 Au6 Au11 126.08(6) . .
Se4 Au6 Au12 81.72(12) . .
S4 Au6 Au12 81.72(12) . .
Au1 Au6 Au12 107.96(5) . .
Au2 Au6 Au12 61.54(5) . .
Au4 Au6 Au12 117.60(6) . .
Au5 Au6 Au12 111.80(6) . .
Au8 Au6 Au12 164.72(6) . .
Au3 Au6 Au12 60.21(4) 2_655 .
Au10 Au6 Au12 70.78(5) . .
Au11 Au6 Au12 121.75(6) . .
Se2 Au7 Se3 168.57(15) . 2_655
S2 Au7 Se3 168.57(15) . 2_655
Se2 Au7 Au3 94.15(12) . .
S2 Au7 Au3 94.15(12) . .
Se3 Au7 Au3 97.28(10) 2_655 .
Se2 Au7 Au4 83.58(13) . .
S2 Au7 Au4 83.58(13) . .
Se3 Au7 Au4 102.87(10) 2_655 .
Au3 Au7 Au4 54.29(4) . .
Se2 Au7 Au5 138.04(13) . 2_655
S2 Au7 Au5 138.04(13) . 2_655
Se3 Au7 Au5 51.00(10) 2_655 2_655
Au3 Au7 Au5 55.48(4) . 2_655
Au4 Au7 Au5 55.76(5) . 2_655
Se1 Au8 Au1 159.39(15) . .
S1 Au8 Au1 159.39(15) . .
Se1 Au8 Au5 139.37(13) . .
S1 Au8 Au5 139.37(13) . .
Au1 Au8 Au5 59.55(5) . .
Se1 Au8 Au2 131.63(18) . 2_655
S1 Au8 Au2 131.63(18) . 2_655
Au1 Au8 Au2 58.54(4) . 2_655
Au5 Au8 Au2 62.51(5) . 2_655
Se1 Au8 Au3 108.42(13) . .
S1 Au8 Au3 108.42(13) . .
Au1 Au8 Au3 57.81(4) . .
Au5 Au8 Au3 110.46(6) . .
Au2 Au8 Au3 61.25(5) 2_655 .
Se1 Au8 Au6 119.09(18) . .
S1 Au8 Au6 119.09(18) . .
Au1 Au8 Au6 57.41(4) . .
Au5 Au8 Au6 61.09(5) . .
Au2 Au8 Au6 109.02(6) 2_655 .
Au3 Au8 Au6 104.40(5) . .
Se1 Au8 Au4 102.89(16) . .
S1 Au8 Au4 102.89(16) . .
Au1 Au8 Au4 57.18(4) . .
Au5 Au8 Au4 108.02(6) . .
Au2 Au8 Au4 106.29(6) 2_655 .
Au3 Au8 Au4 56.38(5) . .
Au6 Au8 Au4 58.17(5) . .
Se1 Au8 Au13 49.78(13) . .
S1 Au8 Au13 49.78(13) . .
Au1 Au8 Au13 110.22(6) . .
Au5 Au8 Au13 167.66(6) . .
Au2 Au8 Au13 119.72(7) 2_655 .
Au3 Au8 Au13 64.64(5) . .
Au6 Au8 Au13 108.20(6) . .
Au4 Au8 Au13 59.67(5) . .
Se1 Au8 Au9 88.08(16) . 2_655
S1 Au8 Au9 88.08(16) . 2_655
Au1 Au8 Au9 111.88(5) . 2_655
Au5 Au8 Au9 62.38(5) . 2_655
Au2 Au8 Au9 65.18(6) 2_655 2_655
Au3 Au8 Au9 120.17(6) . 2_655
Au6 Au8 Au9 116.68(6) . 2_655
Au4 Au8 Au9 169.03(6) . 2_655
Au13 Au8 Au9 129.95(6) . 2_655
Se1 Au8 Au11 83.96(14) . .
S1 Au8 Au11 83.96(14) . .
Au1 Au8 Au11 107.29(6) . .
Au5 Au8 Au11 60.57(5) . .
Au2 Au8 Au11 118.43(6) 2_655 .
Au3 Au8 Au11 163.84(6) . .
Au6 Au8 Au11 59.75(5) . .
Au4 Au8 Au11 111.62(6) . .
Au13 Au8 Au11 121.00(6) . .
Au9 Au8 Au11 69.31(5) 2_655 .
Se5 Au9 Se6 169.29(15) . .
S5 Au9 S6 169.29(15) . .
Se5 Au9 Au5 94.28(12) . 2_655
S5 Au9 Au5 94.28(12) . 2_655
Se6 Au9 Au5 96.42(10) . 2_655
S6 Au9 Au5 96.42(10) . 2_655
Se5 Au9 Au8 86.48(13) . 2_655
S5 Au9 Au8 86.48(13) . 2_655
Se6 Au9 Au8 100.02(11) . 2_655
S6 Au9 Au8 100.02(11) . 2_655
Au5 Au9 Au8 54.34(4) 2_655 2_655
Se5 Au9 Au2 139.43(12) . .
S5 Au9 Au2 139.43(12) . .
Se6 Au9 Au2 49.40(10) . .
S6 Au9 Au2 49.40(10) . .
Au5 Au9 Au2 56.05(4) 2_655 .
Au8 Au9 Au2 54.42(4) 2_655 .
Se8 Au10 S9 166.70(17) . .
Se8 Au10 Au6 88.28(14) . .
S8 Au10 Au6 88.28(14) . .
S9 Au10 Au6 100.71(13) . .
Se8 Au10 Au2 92.69(12) . .
S8 Au10 Au2 92.69(12) . .
S9 Au10 Au2 100.48(13) . .
Au6 Au10 Au2 54.99(5) . .
Se8 Au10 Au4 141.50(13) . .
S8 Au10 Au4 141.50(13) . .
S9 Au10 Au4 50.83(10) . .
Au6 Au10 Au4 56.47(5) . .
Au2 Au10 Au4 55.88(4) . .
Se5 Au11 Se4 165.46(17) 2_655 .
S5 Au11 S4 165.46(17) 2_655 .
Se5 Au11 Au5 94.20(13) 2_655 .
S5 Au11 Au5 94.20(13) 2_655 .
Se4 Au11 Au5 100.31(12) . .
S4 Au11 Au5 100.31(12) . .
Se5 Au11 Au6 138.89(14) 2_655 .
S5 Au11 Au6 138.89(14) 2_655 .
Se4 Au11 Au6 52.13(12) . .
S4 Au11 Au6 52.13(12) . .
Au5 Au11 Au6 57.16(5) . .
Se5 Au11 Au8 83.53(13) 2_655 .
S5 Au11 Au8 83.53(13) 2_655 .
Se4 Au11 Au8 104.42(14) . .
S4 Au11 Au8 104.42(14) . .
Au5 Au11 Au8 53.26(5) . .
Au6 Au11 Au8 56.08(5) . .
Se8 Au12 Se7 168.32(17) . 2_655
S8 Au12 Se7 168.32(17) . 2_655
Se8 Au12 Au2 91.44(14) . .
S8 Au12 Au2 91.44(14) . .
Se7 Au12 Au2 100.23(10) 2_655 .
Se8 Au12 Au3 138.02(13) . 2_655
S8 Au12 Au3 138.02(13) . 2_655
Se7 Au12 Au3 51.36(9) 2_655 2_655
Au2 Au12 Au3 56.71(5) . 2_655
Se8 Au12 Au6 83.52(13) . .
S8 Au12 Au6 83.52(13) . .
Se7 Au12 Au6 103.07(9) 2_655 .
Au2 Au12 Au6 52.82(4) . .
Au3 Au12 Au6 56.03(4) 2_655 .
Se2 Au13 Se1 166.84(16) . .
S2 Au13 S1 166.84(16) . .
Se2 Au13 Au4 84.71(11) . .
S2 Au13 Au4 84.71(11) . .
Se1 Au13 Au4 104.92(13) . .
S1 Au13 Au4 104.92(13) . .
Se2 Au13 Au8 140.45(12) . .
S2 Au13 Au8 140.45(12) . .
Se1 Au13 Au8 52.21(11) . .
S1 Au13 Au8 52.21(11) . .
Au4 Au13 Au8 59.58(5) . .
Se2 Au13 Au3 90.92(12) . .
S2 Au13 Au3 90.92(12) . .
Se1 Au13 Au3 102.00(14) . .
S1 Au13 Au3 102.00(14) . .
Au4 Au13 Au3 53.47(4) . .
Au8 Au13 Au3 55.22(5) . .
C13 Se3 Au7 101.3(8) . 2_655
C13 Se3 Au5 105.5(8) . .
Au7 Se3 Au5 80.51(13) 2_655 .
C37 Se7 Au12 101.7(7) . 2_655
C37 Se7 Au3 105.5(6) . .
Au12 Se7 Au3 79.23(11) 2_655 .
C1 S1 Au13 98.9(13) . .
C1 S1 Au8 128.3(13) . .
Au13 S1 Au8 78.02(15) . .
Au13 Se1 Au8 78.02(15) . .
C7 S2 Au13 106.5(8) . .
C7 S2 Au7 105.2(8) . .
Au13 S2 Au7 99.90(16) . .
C7 Se2 Au13 106.5(8) . .
C7 Se2 Au7 105.2(8) . .
Au13 Se2 Au7 99.90(16) . .
C19 S4 Au11 101.3(14) . .
C19 S4 Au6 100.4(15) . .
Au11 S4 Au6 78.25(13) . .
C19 Se4 Au11 101.3(14) . .
C19 Se4 Au6 100.4(15) . .
Au11 Se4 Au6 78.25(13) . .
C25 S5 Au9 106.1(8) . .
C25 S5 Au11 106.2(7) . 2_655
Au9 S5 Au11 97.45(17) . 2_655
C25 Se5 Au9 106.1(8) . .
C25 Se5 Au11 106.2(7) . 2_655
Au9 Se5 Au11 97.45(17) . 2_655
C31 S6 Au9 101.3(9) . .
C31 S6 Au2 107.0(8) . .
Au9 S6 Au2 83.07(13) . .
C31 Se6 Au9 101.3(9) . .
C31 Se6 Au2 107.0(8) . .
Au9 Se6 Au2 83.07(13) . .
C43 S8 Au10 104.9(12) . .
C43 S8 Au12 108.5(10) . .
Au10 S8 Au12 99.56(17) . .
C43 Se8 Au10 104.9(12) . .
C43 Se8 Au12 108.5(10) . .
Au10 Se8 Au12 99.56(17) . .
C49 S9 Au10 111.2(12) . .
C49 S9 Au4 135.2(13) . .
Au10 S9 Au4 80.27(15) . .
C19 C24 C23 120.0 . .
C24 C19 C20 120.0 . .
C24 C19 Se4 121(2) . .
C20 C19 Se4 119(3) . .
C24 C19 S4 121(2) . .
C20 C19 S4 119(3) . .
C19 C20 C21 120.0 . .
C22 C21 C20 120.0 . .
C21 C22 C23 120.0 . .
C22 C23 C24 120.0 . .
C32 C31 C36 120.0 . .
C32 C31 Se6 121.0(14) . .
C36 C31 Se6 119.0(14) . .
C32 C31 S6 121.0(14) . .
C36 C31 S6 119.0(14) . .
C33 C32 C31 120.0 . .
C32 C33 C34 120.0 . .
C33 C34 C35 120.0 . .
C36 C35 C34 120.0 . .
C35 C36 C31 120.0 . .
C26 C25 C30 120.0 . .
C26 C25 Se5 118.6(13) . .
C30 C25 Se5 121.4(14) . .
C26 C25 S5 118.6(13) . .
C30 C25 S5 121.4(14) . .
C27 C26 C25 120.0 . .
C26 C27 C28 120.0 . .
C29 C28 C27 120.0 . .
C28 C29 C30 120.0 . .
C29 C30 C25 120.0 . .
C50 C49 C54 120.0 . .
C50 C49 S9 116(2) . .
C54 C49 S9 124(2) . .
C49 C50 C51 120.0 . .
C52 C51 C50 120.0 . .
C53 C52 C51 120.0 . .
C52 C53 C54 120.0 . .
C53 C54 C49 120.0 . .
C44 C43 C48 120.0 . .
C44 C43 Se8 115(2) . .
C48 C43 Se8 125(2) . .
C44 C43 S8 115(2) . .
C48 C43 S8 125(2) . .
C45 C44 C43 120.0 . .
C44 C45 C46 120.0 . .
C45 C46 C47 120.0 . .
C48 C47 C46 120.0 . .
C47 C48 C43 120.0 . .
C38 C37 C42 120.0 . .
C38 C37 Se7 118.3(12) . .
C42 C37 Se7 121.7(12) . .
C39 C38 C37 120.0 . .
C38 C39 C40 120.0 . .
C41 C40 C39 120.0 . .
C40 C41 C42 120.0 . .
C41 C42 C37 120.0 . .
C8 C7 C12 120.0 . .
C8 C7 Se2 121.8(14) . .
C12 C7 Se2 118.1(14) . .
C8 C7 S2 121.8(14) . .
C12 C7 S2 118.1(14) . .
C9 C8 C7 120.0 . .
C10 C9 C8 120.0 . .
C9 C10 C11 120.0 . .
C12 C11 C10 120.0 . .
C11 C12 C7 120.0 . .
C2 C1 C6 120.0 . .
C2 C1 S1 122(2) . .
C6 C1 S1 118(2) . .
C1 C2 C3 120.0 . .
C4 C3 C2 120.0 . .
C3 C4 C5 120.0 . .
C4 C5 C6 120.0 . .
C5 C6 C1 120.0 . .
C13 C18 C17 120.0 . .
C18 C13 C14 120.0 . .
C18 C13 Se3 121.4(13) . .
C14 C13 Se3 118.5(13) . .
C15 C14 C13 120.0 . .
C14 C15 C16 120.0 . .
C15 C16 C17 120.0 . .
C16 C17 C18 120.0 . .

loop_
_geom_bond_atom_site_label_1
_geom_bond_atom_site_label_2
_geom_bond_distance
_geom_bond_site_symmetry_2
Au1 Au3 2.7587(13) .
Au1 Au3 2.7587(13) 2_655
Au1 Au6 2.7660(15) 2_655
Au1 Au6 2.7660(15) .
Au1 Au2 2.7791(12) .
Au1 Au2 2.7792(12) 2_655
Au1 Au5 2.7817(18) 2_655
Au1 Au5 2.7817(18) .
Au1 Au8 2.7840(16) 2_655
Au1 Au8 2.7840(16) .
Au1 Au4 2.7992(16) 2_655
Au1 Au4 2.7992(16) .
Au2 Se6 2.473(4) .
Au2 S6 2.473(4) .
Au2 Au6 2.823(2) .
Au2 Au8 2.8968(18) 2_655
Au2 Au4 2.9152(18) .
Au2 Au3 2.963(2) 2_655
Au2 Au5 2.9656(19) 2_655
Au2 Au10 3.0799(19) .
Au2 Au12 3.115(2) .
Au2 Au9 3.233(2) .
Au3 Se7 2.483(4) .
Au3 Au4 2.8199(17) .
Au3 Au5 2.9142(17) 2_655
Au3 Au8 2.919(2) .
Au3 Au2 2.963(2) 2_655
Au3 Au6 2.985(2) 2_655
Au3 Au7 3.081(2) .
Au3 Au12 3.1229(18) 2_655
Au3 Au13 3.211(2) .
Au4 S9 2.470(4) .
Au4 Au6 2.923(2) .
Au4 Au5 2.936(2) 2_655
Au4 Au8 3.046(2) .
Au4 Au13 3.049(2) .
Au4 Au7 3.100(2) .
Au4 Au10 3.1405(19) .
Au5 Se3 2.504(4) .
Au5 Au8 2.817(2) .
Au5 Au3 2.9142(17) 2_655
Au5 Au4 2.936(2) 2_655
Au5 Au6 2.9416(19) .
Au5 Au2 2.9656(19) 2_655
Au5 Au11 3.062(2) .
Au5 Au9 3.0722(18) 2_655
Au5 Au7 3.178(2) 2_655
Au6 Se4 2.489(5) .
Au6 S4 2.489(5) .
Au6 Au8 2.9650(18) .
Au6 Au3 2.985(2) 2_655
Au6 Au10 3.034(2) .
Au6 Au11 3.087(2) .
Au6 Au12 3.2276(19) .
Au7 Se2 2.388(4) .
Au7 S2 2.388(4) .
Au7 Se3 2.413(4) 2_655
Au7 Au5 3.178(2) 2_655
Au8 Se1 2.490(5) .
Au8 S1 2.490(5) .
Au8 Au2 2.8967(18) 2_655
Au8 Au13 3.082(2) .
Au8 Au9 3.097(2) 2_655
Au8 Au11 3.216(2) .
Au9 Se5 2.381(5) .
Au9 S5 2.381(5) .
Au9 Se6 2.402(5) .
Au9 S6 2.402(5) .
Au9 Au5 3.0723(18) 2_655
Au9 Au8 3.097(2) 2_655
Au10 Se8 2.367(5) .
Au10 S8 2.367(5) .
Au10 S9 2.401(5) .
Au11 Se5 2.397(5) 2_655
Au11 S5 2.397(5) 2_655
Au11 Se4 2.401(5) .
Au11 S4 2.401(5) .
Au12 Se8 2.387(5) .
Au12 S8 2.387(5) .
Au12 Se7 2.414(4) 2_655
Au12 Au3 3.1229(18) 2_655
Au13 Se2 2.387(5) .
Au13 S2 2.387(5) .
Au13 Se1 2.406(6) .
Au13 S1 2.406(6) .
Se3 C13 1.906(16) .
Se3 Au7 2.413(4) 2_655
Se7 C37 1.899(17) .
Se7 Au12 2.414(4) 2_655
S1 C1 1.72(3) .
S2 C7 1.860(18) .
Se2 C7 1.860(18) .
S4 C19 1.93(3) .
Se4 C19 1.93(3) .
S5 C25 1.866(19) .
S5 Au11 2.397(5) 2_655
Se5 C25 1.866(19) .
Se5 Au11 2.397(5) 2_655
S6 C31 1.924(18) .
Se6 C31 1.924(18) .
S8 C43 1.83(3) .
Se8 C43 1.83(3) .
S9 C49 1.76(3) .
C24 C19 1.3900 .
C24 C23 1.3900 .
C19 C20 1.3900 .
C20 C21 1.3900 .
C21 C22 1.3900 .
C22 C23 1.3900 .
C31 C32 1.3900 .
C31 C36 1.3900 .
C32 C33 1.3900 .
C33 C34 1.3900 .
C34 C35 1.3900 .
C35 C36 1.3900 .
C25 C26 1.3900 .
C25 C30 1.3900 .
C26 C27 1.3900 .
C27 C28 1.3900 .
C28 C29 1.3900 .
C29 C30 1.3900 .
C49 C50 1.3900 .
C49 C54 1.3900 .
C50 C51 1.3900 .
C51 C52 1.3900 .
C52 C53 1.3900 .
C53 C54 1.3900 .
C43 C44 1.3900 .
C43 C48 1.3900 .
C44 C45 1.3900 .
C45 C46 1.3900 .
C46 C47 1.3900 .
C47 C48 1.3900 .
C37 C38 1.3900 .
C37 C42 1.3900 .
C38 C39 1.3900 .
C39 C40 1.3900 .
C40 C41 1.3900 .
C41 C42 1.3900 .
C7 C8 1.3900 .
C7 C12 1.3900 .
C8 C9 1.3900 .
C9 C10 1.3900 .
C10 C11 1.3900 .
C11 C12 1.3900 .
C1 C2 1.3900 .
C1 C6 1.3900 .
C2 C3 1.3900 .
C3 C4 1.3900 .
C4 C5 1.3900 .
C5 C6 1.3900 .
C18 C13 1.3900 .
C18 C17 1.3900 .
C13 C14 1.3900 .
C14 C15 1.3900 .
C15 C16 1.3900 .
C16 C17 1.3900 .
